data_2240368
loop_
_publ_author_name
'Tymann, David'
'Dragon, Dina Christina'
'Golz, Christopher'
'Preut, Hans'
'Strohmann, Carsten'
'Hiersemann, Martin'

_publ_section_title
;
 Crystal structure of
 (<i>E</i>)-<i>N</i>'-{[(1<i>R</i>,3<i>R</i>)-3-isopropyl-1-methyl-2-oxocyclopentyl]methylidene}-4-methylbenzenesulfonohydrazide
;
_journal_issue 2
_journal_name_full 'Acta Crystallographica Section E'
_journal_page_first o99
_journal_page_last o100
_journal_paper_doi 10.1107/S2056989014026747
_journal_volume 71
_journal_year 2015
_chemical_formula_iupac 'C17 H24 N2 O3 S'
_chemical_formula_moiety 'C17 H24 N2 O3 S'
_chemical_formula_sum 'C17 H24 N2 O3 S'
_chemical_formula_weight 336.44
_chemical_name_systematic
(<i>E</i>)-<i>N</i>'-{[(1<i>R</i>,3<i>R</i>)-3-Isopropyl-1-methyl-2-oxocyclopentyl]methylidene}-4-methylbenzenesulfonohydrazide
_space_group_crystal_system monoclinic
_space_group_IT_number 4
_space_group_name_Hall 'P 2yb'
_space_group_name_H-M_alt 'P 1 21 1'
_symmetry_space_group_name_Hall 'P 2yb'
_symmetry_space_group_name_H-M 'P 1 21 1'
_atom_sites_solution_hydrogens mixed
_atom_sites_solution_primary direct
_atom_sites_solution_secondary difmap
_audit_creation_method SHELXL-2013
_cell_angle_alpha 90
_cell_angle_beta 97.141(11)
_cell_angle_gamma 90
_cell_formula_units_Z 2
_cell_length_a 6.6198(8)
_cell_length_b 16.8318(18)
_cell_length_c 7.9506(9)
_cell_measurement_temperature 173(2)
_cell_volume 879.01(17)
_computing_cell_refinement
;
CrysAlis CCD (Oxford Diffraction, 2008)
;
_computing_data_collection
;
CrysAlis CCD (Oxford Diffraction, 2008)
;
_computing_data_reduction
;
CrysAlis RED (Oxford Diffraction, 2008)
;
_computing_molecular_graphics
;
SHELXTL-Plus (Sheldrick, 2008)
;
_computing_publication_material
;
SHELXL97 (Sheldrick, 2008) and Platon (Spek, 2009)
;
_computing_structure_refinement
;
SHELXL2013 (Sheldrick, 2008)
;
_computing_structure_solution
;
SHELXS97 (Sheldrick, 2008)
;
_diffrn_ambient_temperature 173(2)
_diffrn_detector_area_resol_mean 16.0560
_diffrn_measured_fraction_theta_full 0.999
_diffrn_measured_fraction_theta_max 0.982
_diffrn_measurement_device_type 'Oxford Diffraction Xcalibur Sapphire3'
_diffrn_measurement_method 'phi and omega scans'
_diffrn_radiation_source 'Enhance (Mo) X-ray Source'
_diffrn_radiation_type MoK\a
_diffrn_radiation_wavelength 0.71073
_diffrn_reflns_av_R_equivalents 0.0315
_diffrn_reflns_limit_h_max 8
_diffrn_reflns_limit_h_min -7
_diffrn_reflns_limit_k_max 21
_diffrn_reflns_limit_k_min -21
_diffrn_reflns_limit_l_max 9
_diffrn_reflns_limit_l_min -10
_diffrn_reflns_number 6620
_diffrn_reflns_theta_full 25.242
_diffrn_reflns_theta_max 26.982
_diffrn_reflns_theta_min 2.420
_exptl_absorpt_coefficient_mu 0.200
_exptl_absorpt_correction_T_max 1.00
_exptl_absorpt_correction_T_min 0.98
_exptl_absorpt_correction_type multi-scan
_exptl_absorpt_process_details
;
(CrysAlis CCD; Oxford Diffraction, 2008)
;
_exptl_crystal_colour colourless
_exptl_crystal_density_diffrn 1.271
_exptl_crystal_density_method 'not measured'
_exptl_crystal_description plate
_exptl_crystal_F_000 360
_exptl_crystal_size_max 0.230
_exptl_crystal_size_mid 0.100
_exptl_crystal_size_min 0.030
_refine_diff_density_max 0.209
_refine_diff_density_min -0.294
_refine_ls_abs_structure_details
;
Flack <i>x</i> determined using 1307 quotients
[(<i>I</i>^+^)-(<i>I</i>^-^)]/[(<i>I</i>^+^)+(<i>I</i>^-^)]
(Parsons & Flack,2004)
;
_refine_ls_abs_structure_Flack 0.02(5)
_refine_ls_extinction_method none
_refine_ls_goodness_of_fit_ref 1.014
_refine_ls_hydrogen_treatment mixed
_refine_ls_matrix_type full
_refine_ls_number_parameters 216
_refine_ls_number_reflns 3684
_refine_ls_number_restraints 1
_refine_ls_restrained_S_all 1.014
_refine_ls_R_factor_all 0.0561
_refine_ls_R_factor_gt 0.0437
_refine_ls_shift/su_max 0.000
_refine_ls_shift/su_mean 0.000
_refine_ls_structure_factor_coef Fsqd
_refine_ls_weighting_details 'w=1/[\s^2^(Fo^2^)+(0.0406P)^2^] where P=(Fo^2^+2Fc^2^)/3'
_refine_ls_weighting_scheme calc
_refine_ls_wR_factor_gt 0.0850
_refine_ls_wR_factor_ref 0.0911
_reflns_number_gt 3185
_reflns_number_total 3684
_reflns_threshold_expression 'I > 2\s(I)'
_cod_data_source_file tk5349sup1.cif
_cod_data_source_block I
_cod_original_cell_volume 879.00(17)
_cod_database_code 2240368
_cod_database_fobs_code 2240368
_shelx_space_group_comment
;
The symmetry employed for this shelxl refinement is uniquely defined
by the following loop, which should always be used as a source of
symmetry information in preference to the above space-group names.
They are only intended as comments.
;
_shelx_estimated_absorpt_t_min 0.955
_shelx_estimated_absorpt_t_max 0.994
_shelxl_version_number 2.013

loop_
_space_group_symop_operation_xyz
'x, y, z'
'-x, y+1/2, -z'

loop_
_atom_site_type_symbol
_atom_site_label
_atom_site_fract_x
_atom_site_fract_y
_atom_site_fract_z
_atom_site_U_iso_or_equiv
_atom_site_adp_type
_atom_site_calc_flag
_atom_site_occupancy
S S 0.09218(13) 0.45682(4) 0.12604(10) 0.0211(2) Uani d 1
O O1 0.2056(4) 0.41202(15) 0.0179(3) 0.0301(7) Uani d 1
O O2 -0.1089(4) 0.43231(14) 0.1507(3) 0.0328(7) Uani d 1
O O3 0.7126(4) 0.64917(14) 0.0645(3) 0.0263(6) Uani d 1
N N1 0.0612(5) 0.54744(16) 0.0481(4) 0.0201(7) Uani d 1
N N2 0.2410(4) 0.59285(16) 0.0665(4) 0.0190(6) Uani d 1
C C1 0.6011(7) 0.4966(3) 0.8060(5) 0.0363(10) Uani d 1
H H1A 0.6121 0.5531 0.8347 0.054 Uiso calc 1
H H1B 0.7374 0.4746 0.8012 0.054 Uiso calc 1
H H1C 0.5358 0.4684 0.8926 0.054 Uiso calc 1
C C2 0.4754(6) 0.4867(2) 0.6364(5) 0.0233(8) Uani d 1
C C4 0.4451(5) 0.4458(2) 0.3415(4) 0.0209(8) Uani d 1
H H4 0.5048 0.4249 0.2483 0.025 Uiso calc 1
C C3 0.5595(5) 0.4551(2) 0.4991(4) 0.0233(7) Uani d 1
H H3 0.6986 0.4396 0.5133 0.028 Uiso calc 1
C C5 0.2427(5) 0.46758(19) 0.3241(4) 0.0185(7) Uani d 1
C C6 0.1547(6) 0.4995(2) 0.4585(5) 0.0251(8) Uani d 1
H H6 0.0157 0.5151 0.4435 0.030 Uiso calc 1
C C7 0.2701(6) 0.5084(2) 0.6137(5) 0.0277(9) Uani d 1
H H7 0.2095 0.5295 0.7063 0.033 Uiso calc 1
C C8 0.2181(5) 0.66745(19) 0.0519(4) 0.0190(7) Uani d 1
H H8 0.0848 0.6889 0.0286 0.023 Uiso calc 1
C C9 0.3979(6) 0.7225(2) 0.0708(5) 0.0206(8) Uani d 1
C C10 0.5880(5) 0.67705(19) 0.1474(5) 0.0199(8) Uani d 1
C C11 0.6049(6) 0.6771(2) 0.3399(5) 0.0229(8) Uani d 1
H H11 0.5766 0.6223 0.3794 0.027 Uiso calc 1
C C12 0.8215(6) 0.7019(2) 0.4184(5) 0.0260(9) Uani d 1
H H12 0.9204 0.6689 0.3633 0.031 Uiso calc 1
C C13 0.8553(7) 0.6835(3) 0.6095(5) 0.0462(12) Uani d 1
H H13A 0.9966 0.6954 0.6544 0.069 Uiso calc 1
H H13B 0.8275 0.6271 0.6276 0.069 Uiso calc 1
H H13C 0.7633 0.7161 0.6681 0.069 Uiso calc 1
C C14 0.8694(6) 0.7886(2) 0.3864(5) 0.0331(10) Uani d 1
H H14A 0.7745 0.8227 0.4385 0.050 Uiso calc 1
H H14B 0.8555 0.7986 0.2641 0.050 Uiso calc 1
H H14C 1.0091 0.8005 0.4361 0.050 Uiso calc 1
C C15 0.4298(6) 0.7325(2) 0.3774(5) 0.0283(9) Uani d 1
H H15A 0.3113 0.7012 0.4040 0.034 Uiso calc 1
H H15B 0.4747 0.7677 0.4747 0.034 Uiso calc 1
C C16 0.3749(6) 0.7811(2) 0.2166(5) 0.0282(9) Uani d 1
H H16A 0.4683 0.8268 0.2132 0.034 Uiso calc 1
H H16B 0.2334 0.8011 0.2095 0.034 Uiso calc 1
C C17 0.4217(6) 0.7612(2) -0.0986(5) 0.0296(10) Uani d 1
H H17A 0.4403 0.7200 -0.1823 0.044 Uiso calc 1
H H17B 0.5406 0.7964 -0.0853 0.044 Uiso calc 1
H H17C 0.2994 0.7923 -0.1372 0.044 Uiso calc 1
H H1N -0.051(6) 0.572(2) 0.079(5) 0.027(11) Uiso d 1

loop_
_atom_site_aniso_label
_atom_site_aniso_U_11
_atom_site_aniso_U_22
_atom_site_aniso_U_33
_atom_site_aniso_U_12
_atom_site_aniso_U_13
_atom_site_aniso_U_23
S 0.0204(5) 0.0192(4) 0.0219(4) -0.0035(4) -0.0047(3) 0.0012(4)
O1 0.0387(18) 0.0257(13) 0.0233(14) 0.0052(12) -0.0065(13) -0.0048(11)
O2 0.0232(16) 0.0337(15) 0.0382(16) -0.0125(11) -0.0090(12) 0.0108(12)
O3 0.0152(14) 0.0305(14) 0.0335(15) 0.0027(11) 0.0039(12) -0.0092(12)
N1 0.0120(16) 0.0218(16) 0.0252(17) -0.0016(12) -0.0024(13) 0.0021(13)
N2 0.0129(16) 0.0229(15) 0.0209(16) -0.0022(12) 0.0005(12) 0.0003(12)
C1 0.046(3) 0.032(2) 0.027(2) -0.004(2) -0.009(2) -0.0023(18)
C2 0.029(2) 0.0184(18) 0.021(2) -0.0061(15) -0.0019(17) 0.0027(14)
C4 0.0215(19) 0.0194(19) 0.0217(17) 0.0011(16) 0.0023(14) 0.0007(15)
C3 0.0167(17) 0.0217(16) 0.0296(18) 0.0004(17) -0.0053(14) 0.0021(19)
C5 0.0200(18) 0.0157(18) 0.0188(16) -0.0015(14) -0.0018(14) 0.0005(14)
C6 0.020(2) 0.0289(19) 0.026(2) 0.0013(16) 0.0034(17) 0.0025(16)
C7 0.034(2) 0.028(2) 0.021(2) 0.0013(17) 0.0071(18) -0.0025(16)
C8 0.0119(18) 0.0218(18) 0.0229(18) 0.0016(14) 0.0008(14) -0.0003(15)
C9 0.0154(19) 0.0183(18) 0.029(2) -0.0004(14) 0.0039(16) 0.0001(15)
C10 0.014(2) 0.0154(17) 0.031(2) -0.0055(14) 0.0051(16) -0.0030(15)
C11 0.019(2) 0.0229(19) 0.027(2) -0.0016(15) 0.0032(16) 0.0008(16)
C12 0.017(2) 0.035(2) 0.026(2) 0.0014(15) 0.0024(17) -0.0061(17)
C13 0.037(3) 0.067(3) 0.034(3) -0.001(2) 0.000(2) -0.002(2)
C14 0.021(2) 0.038(2) 0.041(2) -0.0060(17) 0.0044(19) -0.0082(19)
C15 0.021(2) 0.035(2) 0.030(2) -0.0016(17) 0.0063(17) -0.0097(18)
C16 0.020(2) 0.0221(18) 0.043(2) 0.0017(15) 0.0068(18) -0.0071(17)
C17 0.024(2) 0.028(2) 0.037(2) 0.0000(16) 0.0047(19) 0.0094(17)

loop_
_atom_type_symbol
_atom_type_description
_atom_type_scat_dispersion_real
_atom_type_scat_dispersion_imag
_atom_type_scat_source
C C 0.0033 0.0016 'International Tables Vol C Tables 4.2.6.8 and 6.1.1.4'
H H 0.0000 0.0000 'International Tables Vol C Tables 4.2.6.8 and 6.1.1.4'
N N 0.0061 0.0033 'International Tables Vol C Tables 4.2.6.8 and 6.1.1.4'
O O 0.0106 0.0060 'International Tables Vol C Tables 4.2.6.8 and 6.1.1.4'
S S 0.1246 0.1234 'International Tables Vol C Tables 4.2.6.8 and 6.1.1.4'

loop_
_geom_angle_atom_site_label_1
_geom_angle_atom_site_label_2
_geom_angle_atom_site_label_3
_geom_angle
O1 S O2 119.95(16)
O1 S N1 108.22(16)
O2 S N1 104.11(16)
O1 S C5 108.13(16)
O2 S C5 109.82(16)
N1 S C5 105.67(15)
N2 N1 S 113.5(2)
N2 N1 H1N 116(2)
S N1 H1N 113(2)
C8 N2 N1 116.0(3)
C2 C1 H1A 109.5
C2 C1 H1B 109.5
H1A C1 H1B 109.5
C2 C1 H1C 109.5
H1A C1 H1C 109.5
H1B C1 H1C 109.5
C3 C2 C7 118.4(3)
C3 C2 C1 121.0(4)
C7 C2 C1 120.6(4)
C5 C4 C3 118.3(3)
C5 C4 H4 120.8
C3 C4 H4 120.8
C4 C3 C2 121.6(3)
C4 C3 H3 119.2
C2 C3 H3 119.2
C4 C5 C6 121.4(3)
C4 C5 S 119.7(3)
C6 C5 S 118.8(3)
C7 C6 C5 119.5(3)
C7 C6 H6 120.2
C5 C6 H6 120.2
C6 C7 C2 120.7(3)
C6 C7 H7 119.7
C2 C7 H7 119.7
N2 C8 C9 121.2(3)
N2 C8 H8 119.4
C9 C8 H8 119.4
C8 C9 C17 110.1(3)
C8 C9 C10 109.5(3)
C17 C9 C10 113.3(3)
C8 C9 C16 108.5(3)
C17 C9 C16 114.9(3)
C10 C9 C16 100.0(3)
O3 C10 C11 125.3(3)
O3 C10 C9 123.9(3)
C11 C10 C9 110.7(3)
C10 C11 C15 103.4(3)
C10 C11 C12 110.8(3)
C15 C11 C12 116.0(3)
C10 C11 H11 108.8
C15 C11 H11 108.8
C12 C11 H11 108.8
C14 C12 C13 110.5(3)
C14 C12 C11 113.1(3)
C13 C12 C11 110.9(3)
C14 C12 H12 107.3
C13 C12 H12 107.3
C11 C12 H12 107.3
C12 C13 H13A 109.5
C12 C13 H13B 109.5
H13A C13 H13B 109.5
C12 C13 H13C 109.5
H13A C13 H13C 109.5
H13B C13 H13C 109.5
C12 C14 H14A 109.5
C12 C14 H14B 109.5
H14A C14 H14B 109.5
C12 C14 H14C 109.5
H14A C14 H14C 109.5
H14B C14 H14C 109.5
C16 C15 C11 105.5(3)
C16 C15 H15A 110.6
C11 C15 H15A 110.6
C16 C15 H15B 110.6
C11 C15 H15B 110.6
H15A C15 H15B 108.8
C15 C16 C9 104.6(3)
C15 C16 H16A 110.8
C9 C16 H16A 110.8
C15 C16 H16B 110.8
C9 C16 H16B 110.8
H16A C16 H16B 108.9
C9 C17 H17A 109.5
C9 C17 H17B 109.5
H17A C17 H17B 109.5
C9 C17 H17C 109.5
H17A C17 H17C 109.5
H17B C17 H17C 109.5

loop_
_geom_bond_atom_site_label_1
_geom_bond_atom_site_label_2
_geom_bond_distance
S O1 1.426(3)
S O2 1.431(3)
S N1 1.649(3)
S C5 1.765(3)
O3 C10 1.213(4)
N1 N2 1.407(4)
N1 H1N 0.91(4)
N2 C8 1.268(4)
C1 C2 1.503(5)
C1 H1A 0.9800
C1 H1B 0.9800
C1 H1C 0.9800
C2 C3 1.391(5)
C2 C7 1.398(5)
C4 C5 1.380(5)
C4 C3 1.390(5)
C4 H4 0.9500
C3 H3 0.9500
C5 C6 1.387(5)
C6 C7 1.376(5)
C6 H6 0.9500
C7 H7 0.9500
C8 C9 1.501(5)
C8 H8 0.9500
C9 C17 1.522(5)
C9 C10 1.533(5)
C9 C16 1.544(5)
C10 C11 1.520(5)
C11 C15 1.546(5)
C11 C12 1.548(5)
C11 H11 1.0000
C12 C14 1.522(6)
C12 C13 1.539(5)
C12 H12 1.0000
C13 H13A 0.9800
C13 H13B 0.9800
C13 H13C 0.9800
C14 H14A 0.9800
C14 H14B 0.9800
C14 H14C 0.9800
C15 C16 1.523(6)
C15 H15A 0.9900
C15 H15B 0.9900
C16 H16A 0.9900
C16 H16B 0.9900
C17 H17A 0.9800
C17 H17B 0.9800
C17 H17C 0.9800

loop_
_geom_hbond_atom_site_label_D
_geom_hbond_atom_site_label_H
_geom_hbond_atom_site_label_A
_geom_hbond_site_symmetry_A
_geom_hbond_distance_DH
_geom_hbond_distance_HA
_geom_hbond_distance_DA
_geom_hbond_angle_DHA
N1 H1N O3 1_455 0.91(4) 2.03(4) 2.889(4) 158(3)

loop_
_geom_torsion_atom_site_label_1
_geom_torsion_atom_site_label_2
_geom_torsion_atom_site_label_3
_geom_torsion_atom_site_label_4
_geom_torsion
O1 S N1 N2 -71.4(3)
O2 S N1 N2 159.9(2)
C5 S N1 N2 44.2(3)
S N1 N2 C8 -161.8(3)
C5 C4 C3 C2 -0.9(5)
C7 C2 C3 C4 0.7(5)
C1 C2 C3 C4 -179.9(3)
C3 C4 C5 C6 1.2(5)
C3 C4 C5 S 179.9(3)
O1 S C5 C4 10.2(3)
O2 S C5 C4 142.7(3)
N1 S C5 C4 -105.5(3)
O1 S C5 C6 -171.1(3)
O2 S C5 C6 -38.5(3)
N1 S C5 C6 73.2(3)
C4 C5 C6 C7 -1.2(5)
S C5 C6 C7 -179.9(3)
C5 C6 C7 C2 0.9(6)
C3 C2 C7 C6 -0.7(5)
C1 C2 C7 C6 179.9(3)
N1 N2 C8 C9 179.3(3)
N2 C8 C9 C17 112.1(4)
N2 C8 C9 C10 -13.1(5)
N2 C8 C9 C16 -121.3(3)
C8 C9 C10 O3 97.8(4)
C17 C9 C10 O3 -25.6(5)
C16 C9 C10 O3 -148.4(3)
C8 C9 C10 C11 -86.2(4)
C17 C9 C10 C11 150.5(3)
C16 C9 C10 C11 27.7(4)
O3 C10 C11 C15 169.9(3)
C9 C10 C11 C15 -6.1(4)
O3 C10 C11 C12 45.0(5)
C9 C10 C11 C12 -131.0(3)
C10 C11 C12 C14 68.4(4)
C15 C11 C12 C14 -49.0(4)
C10 C11 C12 C13 -166.7(3)
C15 C11 C12 C13 75.8(4)
C10 C11 C15 C16 -18.9(4)
C12 C11 C15 C16 102.6(4)
C11 C15 C16 C9 37.0(4)
C8 C9 C16 C15 75.9(4)
C17 C9 C16 C15 -160.4(3)
C10 C9 C16 C15 -38.7(3)
